data_1526647
loop_
_publ_author_name
'Smith, M.D.'
'Miller, G.J.'

_publ_section_title
;
 Tantalum-niobium mixing in Ta3-x Nbx Te I7 (0 <= x <= 3)
;
_journal_name_full 'Zeitschrift fuer Anorganische und Allgemeine Chemie'
_journal_page_first 94
_journal_page_last 102
_journal_volume 626
_journal_year 2000
_chemical_formula_sum 'I7 Nb1.66 Ta1.34 Te'
_chemical_name_systematic '(Ta1.34 Nb1.66) Te I7'
_space_group_IT_number 156
_symmetry_space_group_name_Hall 'P 3 -2"'
_symmetry_space_group_name_H-M 'P 3 m 1'
_cell_angle_alpha 90
_cell_angle_beta 90
_cell_angle_gamma 120
_cell_formula_units_Z 1
_cell_length_a 7.62
_cell_length_b 7.62
_cell_length_c 6.913
_cell_volume 347.622
_citation_journal_id_ASTM ZAACAB
_cod_data_source_file Smith_ZAACAB_2000_803.cif
_cod_data_source_block I7Nb1.66Ta1.34Te1
_cod_original_cell_volume 347.6219
_cod_original_formula_sum 'I7 Nb1.66 Ta1.34 Te1'
_cod_database_code 1526647

loop_
_symmetry_equiv_pos_as_xyz
x,y,z
-y,x-y,z
-x+y,-x,z
-y,-x,z
x,x-y,z
-x+y,y,z

loop_
_atom_site_label
_atom_site_type_symbol
_atom_site_fract_x
_atom_site_fract_y
_atom_site_fract_z
_atom_site_occupancy
_atom_site_U_iso_or_equiv
Ta1 Ta+3 0.53406 0.46594 0.25 0.446 0.0
Nb1 Nb+3 0.53406 0.46594 0.25 0.554 0.0
I2 I-1 0.3278 0.6722 0.5141 1 0.0
Te1 Te-2 0.6667 0.3333 -0.0481 1 0.0
I3 I-1 0.6695 0.3305 0.0277 1 0.0
I1 I-1 0.3333 0.6667 0.4621 1 0.0
